data_1572351
loop_
_publ_author_name
'Saito, Tomoya'
'Yoshida, Masaki'
'Segawa, Kaito'
'Saito, Daisuke'
'Takayama, Junichi'
'Hiura, Satoshi'
'Murayama, Akihiro'
'Lakshan, Nishshanka M.'
'Sameera, W. M. C.'
'Kobayashi, Atsushi'
'Kato, Masako'

_publ_section_title
;
 Thermo-responsive emission induced by different delocalized
 excited-states in isomorphous Pd(ii) and Pt(ii) one-dimensional chains.
;
_journal_issue 35
_journal_name_full 'Chemical science'
_journal_page_first 14497
_journal_page_last 14505
_journal_paper_doi 10.1039/d4sc04497e
_journal_volume 15
_journal_year 2024
_chemical_formula_moiety 'C13 H6 F2 K N3 O Pt'
_chemical_formula_sum 'C13 H8 F2 K N3 O Pt'
_chemical_formula_weight 494.41
_space_group_crystal_system monoclinic
_space_group_IT_number 14
_space_group_name_Hall '-P 2ybc'
_space_group_name_H-M_alt 'P 1 21/c 1'
_atom_sites_solution_hydrogens geom
_atom_sites_solution_primary dual
_audit_creation_date 2023-06-17
_audit_creation_method
;
Olex2 1.5
(compiled 2023.03.06 svn.rbb2c1857 for OlexSys, GUI svn.r6748)
;
_audit_update_record
;
2024-05-24 deposited with the CCDC.	2024-08-13 downloaded from the CCDC.
;
_cell_angle_alpha 90
_cell_angle_beta 94.736(7)
_cell_angle_gamma 90
_cell_formula_units_Z 4
_cell_length_a 19.8291(14)
_cell_length_b 10.1978(7)
_cell_length_c 6.5967(4)
_cell_measurement_reflns_used 2573
_cell_measurement_temperature 130
_cell_measurement_theta_max 75.4680
_cell_measurement_theta_min 4.3530
_cell_volume 1329.39(15)
_computing_cell_refinement 'CrysAlisPro 1.171.42.72a (Rigaku OD, 2022)'
_computing_data_collection 'CrysAlisPro 1.171.42.72a (Rigaku OD, 2022)'
_computing_data_reduction 'CrysAlisPro 1.171.42.72a (Rigaku OD, 2022)'
_computing_molecular_graphics 'Olex2 1.5 (Dolomanov et al., 2009)'
_computing_publication_material 'Olex2 1.5 (Dolomanov et al., 2009)'
_computing_structure_refinement 'SHELXL 2018/3 (Sheldrick, 2015)'
_computing_structure_solution 'SHELXT 2018/2 (Sheldrick, 2018)'
_diffrn_ambient_temperature 130
_diffrn_detector 'Hybrid Pixel Array Detector'
_diffrn_detector_area_resol_mean 10.0000
_diffrn_detector_type HyPix
_diffrn_measured_fraction_theta_full 0.994
_diffrn_measured_fraction_theta_max 0.993
_diffrn_measurement_details
;
List of Runs (angles in degrees, time in seconds):

  # Type    Start    End  Width  t~exp~   \w     \q     \k     \f   Frames
#--------------------------------------------------------------------------
  1  \w    -30.00  -1.00   0.50    5.48    --   41.93 -77.00 107.00   58
  2  \w      3.00  69.00   0.50    5.48    --   41.93 -77.00 107.00  132
  3  \w     62.00 136.00   0.50    7.45    --  108.01 -77.00 107.00  148
  4  \w     91.00 129.00   0.50    7.45    --  108.01  45.00 -30.00   76
  5  \w    148.00 175.00   0.50    7.45    --  108.01  45.00 -30.00   54
  6  \w    142.00 168.00   0.50    7.45    --  108.01  77.00-125.00   52
  7  \w     86.00 112.00   0.50    7.45    --  108.01  77.00-125.00   52
  8  \w     74.00 107.00   0.50    5.48    --   41.93 125.00 -90.00   66
  9  \w     14.00 100.00   0.50    5.48    --   41.93  77.00-125.00  172
 10  \w     32.00  76.00   0.50    7.45    --  108.01 -45.00  90.00   88
 11  \w     36.00  75.00   0.50    7.45    --  108.01 -45.00 150.00   78
 12  \w     31.00  65.00   0.50    7.45    --  108.01 -30.00  90.00   68
 13  \w     30.00  65.00   0.50    7.45    --  108.01 -30.00  30.00   70
 14  \w     45.00  78.00   0.50    7.45    --  108.01 -45.00   0.00   66
 15  \w     58.00  90.00   0.50    7.45    --  108.01 -94.00 -60.00   64
 16  \w     40.00  71.00   0.50    7.45    --  108.01 -45.00-120.00   62
 17  \w     30.00  58.00   0.50    7.45    --  108.01 -30.00-150.00   56
 18  \w     33.00  76.00   0.50    7.45    --  108.01 -45.00-150.00   86
 19  \w     32.00  57.00   0.50    7.45    --  108.01 -45.00 -60.00   50
 20  \w     31.00  60.00   0.50    7.45    --  108.01 -30.00 -60.00   58
 21  \w     31.00  56.00   0.50    7.45    --  108.01 -30.00 120.00   50
 22  \w     78.00 104.00   0.50    5.48    --   41.93 125.00  90.00   52
 23  \w    -64.00 -28.00   0.50    7.45    --  -84.50  30.00  90.00   72
 24  \w    -55.00 -18.00   0.50    7.45    --  -84.50  30.00  30.00   74
 25  \w    -93.00 -68.00   0.50    5.48    --  -41.93 -57.00  90.00   50
 26  \w   -147.00-121.00   0.50    7.45    --  -84.50 -77.00 107.00   52
 27  \w    -86.00 -61.00   0.50    7.45    --  -84.50  77.00-125.00   50
;
_diffrn_measurement_device 'four-circle diffractometer'
_diffrn_measurement_device_type 'XtaLAB Synergy, Single source at home/near, HyPix'
_diffrn_measurement_method '\w scans'
_diffrn_orient_matrix_type 'CrysAlisPro convention (1999,Acta A55,543-557)'
_diffrn_orient_matrix_UB_11 0.0157713000
_diffrn_orient_matrix_UB_12 -0.1250342000
_diffrn_orient_matrix_UB_13 -0.1181705000
_diffrn_orient_matrix_UB_21 0.0761572000
_diffrn_orient_matrix_UB_22 0.0197300000
_diffrn_orient_matrix_UB_23 0.0585231000
_diffrn_orient_matrix_UB_31 -0.0056268000
_diffrn_orient_matrix_UB_32 -0.0823056000
_diffrn_orient_matrix_UB_33 0.1937839000
_diffrn_radiation_monochromator mirror
_diffrn_radiation_probe x-ray
_diffrn_radiation_type 'Cu K\a'
_diffrn_radiation_wavelength 1.54184
_diffrn_reflns_av_R_equivalents 0.0322
_diffrn_reflns_av_unetI/netI 0.0288
_diffrn_reflns_Laue_measured_fraction_full 0.994
_diffrn_reflns_Laue_measured_fraction_max 0.993
_diffrn_reflns_limit_h_max 23
_diffrn_reflns_limit_h_min -23
_diffrn_reflns_limit_k_max 11
_diffrn_reflns_limit_k_min -12
_diffrn_reflns_limit_l_max 7
_diffrn_reflns_limit_l_min -5
_diffrn_reflns_number 7061
_diffrn_reflns_point_group_measured_fraction_full 0.994
_diffrn_reflns_point_group_measured_fraction_max 0.993
_diffrn_reflns_theta_full 67.684
_diffrn_reflns_theta_max 68.242
_diffrn_reflns_theta_min 4.475
_diffrn_source 'micro-focus sealed X-ray tube'
_diffrn_source_type 'PhotonJet (Cu) X-ray Source'
_exptl_absorpt_coefficient_mu 22.805
_exptl_absorpt_correction_T_max 0.982
_exptl_absorpt_correction_T_min 0.500
_exptl_absorpt_correction_type gaussian
_exptl_absorpt_process_details
;
CrysAlisPro 1.171.42.72a (Rigaku Oxford Diffraction, 2022)
Numerical absorption correction based on gaussian integration over
a multifaceted crystal model
Empirical absorption correction using spherical harmonics,
implemented in SCALE3 ABSPACK scaling algorithm.
;
_exptl_crystal_colour green
_exptl_crystal_colour_primary green
_exptl_crystal_density_diffrn 2.470
_exptl_crystal_description needle
_exptl_crystal_F_000 920
_exptl_crystal_size_max 0.242
_exptl_crystal_size_mid 0.075
_exptl_crystal_size_min 0.04
_refine_diff_density_max 4.224
_refine_diff_density_min -4.534
_refine_diff_density_rms 0.348
_refine_ls_extinction_method none
_refine_ls_goodness_of_fit_ref 1.104
_refine_ls_hydrogen_treatment constr
_refine_ls_matrix_type full
_refine_ls_number_parameters 185
_refine_ls_number_reflns 2407
_refine_ls_number_restraints 90
_refine_ls_restrained_S_all 1.084
_refine_ls_R_factor_all 0.0908
_refine_ls_R_factor_gt 0.0852
_refine_ls_shift/su_max 0.000
_refine_ls_shift/su_mean 0.000
_refine_ls_structure_factor_coef Fsqd
_refine_ls_weighting_details 'w=1/[\s^2^(Fo^2^)+(0.0592P)^2^+105.3724P] where P=(Fo^2^+2Fc^2^)/3'
_refine_ls_weighting_scheme calc
_refine_ls_wR_factor_gt 0.2055
_refine_ls_wR_factor_ref 0.2080
_reflns_Friedel_coverage 0.000
_reflns_number_gt 2068
_reflns_number_total 2407
_reflns_threshold_expression 'I > 2\s(I)'
_cod_data_source_file d4sc04497e2.cif
_cod_data_source_block Pt-dFppy_130K
_cod_depositor_comments 'Adding full bibliography for 1572345--1572356.cif.'
_cod_database_code 1572351
_shelx_shelxl_version_number 2018/3
_chemical_oxdiff_formula 'K Pt C H N O F'
_chemical_oxdiff_usercomment 130K
_shelx_space_group_comment
;
The symmetry employed for this shelxl refinement is uniquely defined
by the following loop, which should always be used as a source of
symmetry information in preference to the above space-group names.
They are only intended as comments.
;
_shelx_estimated_absorpt_t_max 0.462
_shelx_estimated_absorpt_t_min 0.073
_olex2_refinement_description
;
1. Fixed Uiso
 At 1.2 times of:
  All C(H) groups
2. Uiso/Uaniso restraints and constraints
C12 \\sim N2: within 1.7A with sigma of 0.04 and sigma for terminal atoms of
0.08 within 1.7A
C13 \\sim N3: within 1.7A with sigma of 0.04 and sigma for terminal atoms of
0.08 within 1.7A
3. Rigid body (RIGU) restrains
 C11, C6, C7, C8, C9, C10
 with sigma for 1-2 distances of 0.004 and sigma for 1-3 distances of 0.004
 N1, C1, C2, C3, C4, C5
 with sigma for 1-2 distances of 0.004 and sigma for 1-3 distances of 0.004
 C12, N2
 with sigma for 1-2 distances of 0.004 and sigma for 1-3 distances of 0.004
 C13, N3
 with sigma for 1-2 distances of 0.004 and sigma for 1-3 distances of 0.004
4. Others
 Sof(K1A)=Sof(O1A)=1-FVAR(1)
 Sof(O1)=Sof(K1)=FVAR(1)
5.a Aromatic/amide H refined with riding coordinates:
 C10(H10), C8(H8), C4(H4), C3(H3), C2(H2), C1(H1)
5.b Fitted hexagon refined as free rotating group:
 C11(C10,C9,C8,C7,C6), N1(C5,C4,C3,C2,C1)
;
_olex2_submission_special_instructions 'No special instructions were received'
_oxdiff_exptl_absorpt_empirical_details
;
Empirical correction (ABSPACK) includes:
- Absorption correction using spherical harmonics
- Frame scaling
;
_oxdiff_exptl_absorpt_empirical_full_max 2.136
_oxdiff_exptl_absorpt_empirical_full_min 0.544

loop_
_space_group_symop_operation_xyz
'x, y, z'
'-x, y+1/2, -z+1/2'
'-x, -y, -z'
'x, -y-1/2, z-1/2'

loop_
_atom_site_label
_atom_site_type_symbol
_atom_site_fract_x
_atom_site_fract_y
_atom_site_fract_z
_atom_site_U_iso_or_equiv
_atom_site_adp_type
_atom_site_occupancy
_atom_site_site_symmetry_order
_atom_site_calc_flag
_atom_site_refinement_flags_posn
_atom_site_refinement_flags_adp
_atom_site_refinement_flags_occupancy
_atom_site_disorder_assembly
_atom_site_disorder_group
Pt1 Pt 0.29708(4) 0.75133(8) 0.69919(12) 0.0309(3) Uani 1 1 d . . . . .
K1A K 0.5052(5) 0.3832(10) 0.692(5) 0.046(6) Uani 0.51(5) 1 d . . P A 2
F1 F 0.0833(7) 1.0860(16) 0.643(2) 0.065(4) Uani 1 1 d . . . . .
N2 N 0.4429(8) 0.6223(19) 0.734(3) 0.045(4) Uani 1 1 d . U . . .
F2 F 0.0372(7) 0.6352(14) 0.628(2) 0.054(3) Uani 1 1 d . . . . .
C13 C 0.3366(10) 0.933(2) 0.714(3) 0.034(4) Uani 1 1 d . U . . .
C11 C 0.1979(4) 0.8123(11) 0.6716(19) 0.028(3) Uani 1 1 d G . . . .
C10 C 0.1744(6) 0.9407(10) 0.668(2) 0.035(4) Uani 1 1 d G . . . .
H10 H 0.205546 1.011654 0.676328 0.043 Uiso 1 1 calc R U . . .
C9 C 0.1052(6) 0.9654(10) 0.654(2) 0.047(5) Uani 1 1 d G . . . .
C8 C 0.0596(4) 0.8616(14) 0.642(2) 0.043(4) Uani 1 1 d G . . . .
H8 H 0.012317 0.878440 0.631888 0.052 Uiso 1 1 calc R U . . .
C7 C 0.0832(5) 0.7332(12) 0.645(2) 0.041(4) Uani 1 1 d G . . . .
C6 C 0.1523(6) 0.7085(9) 0.660(2) 0.030(3) Uani 1 1 d G . . . .
O1 O 0.415(3) 0.267(5) 0.515(8) 0.037(11) Uani 0.49(5) 1 d . . P A 1
N1 N 0.2492(6) 0.5727(10) 0.6860(18) 0.036(3) Uani 1 1 d G . . . .
C5 C 0.1788(6) 0.5753(11) 0.667(2) 0.039(4) Uani 1 1 d G . . . .
C4 C 0.1425(5) 0.4586(14) 0.656(2) 0.048(5) Uani 1 1 d G . . . .
H4 H 0.094425 0.460453 0.642588 0.058 Uiso 1 1 calc R U . . .
C3 C 0.1765(7) 0.3393(11) 0.665(2) 0.051(5) Uani 1 1 d G . . . .
H3 H 0.151615 0.259530 0.657192 0.061 Uiso 1 1 calc R U . . .
C2 C 0.2468(7) 0.3366(10) 0.684(2) 0.050(5) Uani 1 1 d G . . . .
H2 H 0.269999 0.255041 0.689838 0.060 Uiso 1 1 calc R U . . .
C1 C 0.2831(5) 0.4533(12) 0.6946(19) 0.040(4) Uani 1 1 d G . . . .
H1 H 0.331195 0.451475 0.707881 0.048 Uiso 1 1 calc R U . . .
C12 C 0.3903(10) 0.669(2) 0.723(3) 0.038(4) Uani 1 1 d . U . . .
N3 N 0.3584(9) 1.0330(18) 0.712(3) 0.042(4) Uani 1 1 d . U . . .
K1 K 0.5049(6) 0.3824(11) 0.815(5) 0.044(6) Uani 0.49(5) 1 d . . P A 1
O1A O 0.415(3) 0.232(6) 0.443(8) 0.043(11) Uani 0.51(5) 1 d . . P A 2

loop_
_atom_site_aniso_label
_atom_site_aniso_U_11
_atom_site_aniso_U_22
_atom_site_aniso_U_33
_atom_site_aniso_U_23
_atom_site_aniso_U_13
_atom_site_aniso_U_12
Pt1 0.0315(5) 0.0349(5) 0.0256(5) -0.0002(3) -0.0013(3) -0.0002(3)
K1A 0.047(6) 0.039(5) 0.051(17) -0.003(5) 0.005(5) 0.003(4)
F1 0.052(8) 0.069(10) 0.072(10) -0.002(8) -0.012(7) 0.013(7)
N2 0.027(7) 0.049(10) 0.058(11) -0.003(9) -0.001(7) -0.007(7)
F2 0.050(8) 0.058(8) 0.055(8) 0.003(7) 0.007(6) -0.007(6)
C13 0.039(10) 0.032(7) 0.028(9) 0.006(7) -0.013(8) 0.010(7)
C11 0.025(7) 0.037(7) 0.023(8) 0.004(7) 0.004(7) 0.001(5)
C10 0.034(7) 0.040(8) 0.031(9) -0.002(8) -0.007(7) 0.001(6)
C9 0.037(8) 0.058(10) 0.045(12) 0.000(10) -0.002(8) 0.007(6)
C8 0.026(8) 0.067(10) 0.035(10) 0.005(9) -0.008(8) 0.005(6)
C7 0.028(7) 0.065(9) 0.029(10) 0.003(9) 0.002(7) -0.003(7)
C6 0.028(7) 0.040(8) 0.022(9) 0.002(7) 0.002(6) -0.001(6)
O1 0.05(2) 0.03(2) 0.03(3) 0.001(17) 0.01(2) 0.008(17)
N1 0.038(7) 0.053(8) 0.017(7) -0.003(7) -0.006(6) 0.001(6)
C5 0.041(7) 0.051(9) 0.025(9) 0.002(8) 0.001(7) -0.004(7)
C4 0.054(10) 0.055(9) 0.034(10) 0.004(9) -0.002(9) -0.014(7)
C3 0.059(9) 0.051(9) 0.042(12) 0.000(10) -0.003(9) -0.014(8)
C2 0.058(9) 0.050(9) 0.040(11) 0.000(10) -0.006(9) -0.013(7)
C1 0.050(9) 0.043(8) 0.027(9) -0.003(8) 0.001(8) -0.005(6)
C12 0.030(7) 0.044(11) 0.040(10) -0.002(9) 0.000(7) -0.010(7)
N3 0.051(10) 0.032(7) 0.043(9) 0.002(7) 0.001(8) 0.003(7)
K1 0.045(6) 0.046(6) 0.039(15) 0.000(5) -0.006(5) 0.002(4)
O1A 0.034(17) 0.06(3) 0.03(3) 0.002(19) 0.007(19) 0.004(19)

loop_
_atom_type_symbol
_atom_type_description
_atom_type_scat_dispersion_real
_atom_type_scat_dispersion_imag
_atom_type_scat_source
C C 0.0181 0.0091 'International Tables Vol C Tables 4.2.6.8 and 6.1.1.4'
H H 0.0000 0.0000 'International Tables Vol C Tables 4.2.6.8 and 6.1.1.4'
F F 0.0727 0.0534 'International Tables Vol C Tables 4.2.6.8 and 6.1.1.4'
K K 0.3868 1.0657 'International Tables Vol C Tables 4.2.6.8 and 6.1.1.4'
N N 0.0311 0.0180 'International Tables Vol C Tables 4.2.6.8 and 6.1.1.4'
O O 0.0492 0.0322 'International Tables Vol C Tables 4.2.6.8 and 6.1.1.4'
Pt Pt -4.5932 6.9264 'International Tables Vol C Tables 4.2.6.8 and 6.1.1.4'

loop_
_exptl_crystal_face_index_h
_exptl_crystal_face_index_k
_exptl_crystal_face_index_l
_exptl_crystal_face_perp_dist
-2 -6 -1 0.0042
-3 3 -4 0.1316
2 7 0 0.0401
3 -3 4 0.0547
12 2 0 0.0222
-12 -2 0 0.0097

loop_
_geom_angle_atom_site_label_1
_geom_angle_atom_site_label_2
_geom_angle_atom_site_label_3
_geom_angle
_geom_angle_site_symmetry_1
_geom_angle_site_symmetry_3
_geom_angle_publ_flag
C13 Pt1 C11 95.3(6) . . ?
C13 Pt1 N1 175.4(7) . . ?
C13 Pt1 C12 91.5(8) . . ?
N1 Pt1 C11 80.2(5) . . ?
C12 Pt1 C11 173.2(7) . . ?
C12 Pt1 N1 93.1(7) . . ?
N2 K1A K1A 111.1(12) 2_646 3_667 ?
N2 K1A K1A 42.3(4) 3_666 4_565 ?
N2 K1A K1A 131.9(8) . 4_565 ?
N2 K1A K1A 61.4(8) 2_646 4_565 ?
N2 K1A K1A 117.2(8) . 4_566 ?
N2 K1A K1A 135.7(5) 3_666 4_566 ?
N2 K1A K1A 45.9(8) 2_646 4_566 ?
N2 K1A K1A 146.8(6) 3_666 3_667 ?
N2 K1A K1A 54.3(5) . 3_667 ?
N2 K1A K1A 139.2(14) 2_646 3_666 ?
N2 K1A K1A 49.4(9) 3_666 3_666 ?
N2 K1A K1A 57.7(5) . 3_666 ?
N2 K1A N2 89.8(7) 2_646 3_666 ?
N2 K1A N2 107.1(10) . 3_666 ?
N2 K1A N2 163.1(13) . 2_646 ?
N2 K1A C13 106.4(6) . 2_646 ?
N2 K1A C13 77.3(6) 2_646 2_646 ?
N2 K1A C13 77.5(6) 3_666 2_646 ?
N2 K1A C12 157.5(11) . 2_646 ?
N2 K1A C12 22.2(5) 2_646 2_646 ?
N2 K1A N3 97.3(6) 2_646 2_646 ?
N2 K1A N3 86.3(6) . 2_646 ?
N2 K1A N3 81.1(6) 3_666 2_646 ?
N2 K1A O1A 89.9(15) . 4_566 ?
N2 K1A O1A 106.1(14) . . ?
C13 K1A K1A 90.7(6) 2_646 4_566 ?
C13 K1A K1A 100.9(6) 2_646 4_565 ?
C13 K1A K1A 91.9(6) 2_646 3_666 ?
C13 K1A K1A 82.2(7) 2_646 3_667 ?
C12 K1A K1A 129.0(11) 2_646 3_666 ?
C12 K1A K1A 69.0(7) 2_646 4_565 ?
C12 K1A K1A 56.1(7) 2_646 4_566 ?
C12 K1A K1A 106.3(11) 2_646 3_667 ?
C12 K1A N2 83.2(7) 2_646 3_666 ?
C12 K1A C13 55.3(6) 2_646 2_646 ?
C12 K1A N3 75.4(6) 2_646 2_646 ?
N3 K1A K1A 79.1(5) 2_646 3_666 ?
N3 K1A K1A 102.1(6) 2_646 4_566 ?
N3 K1A K1A 114.3(6) 2_646 4_565 ?
N3 K1A K1A 71.2(6) 2_646 3_667 ?
N3 K1A C13 20.3(5) 2_646 2_646 ?
O1A K1A O1A 73.0(10) 4_566 . ?
C12 N2 K1A 141.1(16) . . ?
C12 N2 K1A 86.2(15) . 2_656 ?
C12 N2 K1A 108.7(16) . 3_666 ?
C12 N2 K1 140.4(17) . . ?
C12 N2 K1 107.5(16) . 3_667 ?
C12 N2 K1 86.5(15) . 2_656 ?
K1 N2 K1A 89.1(10) . 3_666 ?
K1 N2 K1A 16.2(3) 2_656 2_656 ?
K1 N2 K1A 76.4(8) 2_656 3_666 ?
K1 N2 K1A 129.5(7) . 2_656 ?
K1 N2 K1 72.0(9) . 3_667 ?
K1 N2 K1 132.7(6) . 2_656 ?
K1 N2 K1 91.5(8) 2_656 3_667 ?
Pt1 C13 K1A 103.8(7) . 2_656 ?
Pt1 C13 K1 103.4(7) . 2_656 ?
N3 C13 Pt1 176.8(19) . . ?
N3 C13 K1A 76.7(14) . 2_656 ?
N3 C13 K1 76.2(14) . 2_656 ?
C10 C11 Pt1 127.2(6) . . ?
C10 C11 C6 120.0 . . ?
C6 C11 Pt1 112.8(6) . . ?
C11 C10 H10 120.0 . . ?
C11 C10 C9 120.0 . . ?
C9 C10 H10 120.0 . . ?
F1 C9 C10 119.8(11) . . ?
F1 C9 C8 120.2(11) . . ?
C8 C9 C10 120.0 . . ?
C9 C8 H8 120.0 . . ?
C9 C8 C7 120.0 . . ?
C7 C8 H8 120.0 . . ?
F2 C7 C8 118.1(10) . . ?
F2 C7 C6 121.9(10) . . ?
C8 C7 C6 120.0 . . ?
C11 C6 C5 118.5(9) . . ?
C7 C6 C11 120.0 . . ?
C7 C6 C5 121.5(9) . . ?
K1 O1 K1 99.9(19) 4_565 . ?
C5 N1 Pt1 116.3(7) . . ?
C5 N1 C1 120.0 . . ?
C1 N1 Pt1 123.7(7) . . ?
N1 C5 C6 112.2(9) . . ?
N1 C5 C4 120.0 . . ?
C4 C5 C6 127.8(9) . . ?
C5 C4 H4 120.0 . . ?
C3 C4 C5 120.0 . . ?
C3 C4 H4 120.0 . . ?
C4 C3 H3 120.0 . . ?
C4 C3 C2 120.0 . . ?
C2 C3 H3 120.0 . . ?
C3 C2 H2 120.0 . . ?
C1 C2 C3 120.0 . . ?
C1 C2 H2 120.0 . . ?
N1 C1 H1 120.0 . . ?
C2 C1 N1 120.0 . . ?
C2 C1 H1 120.0 . . ?
Pt1 C12 K1A 108.9(9) . 2_656 ?
Pt1 C12 K1 109.0(9) . 2_656 ?
N2 C12 Pt1 179(2) . . ?
N2 C12 K1A 71.7(13) . 2_656 ?
N2 C12 K1 71.3(13) . 2_656 ?
C13 N3 K1A 83.0(14) . 2_656 ?
C13 N3 K1 83.6(14) . 2_656 ?
N2 K1 N2 89.9(7) 2_646 3_667 ?
N2 K1 N2 108.0(9) . 3_667 ?
N2 K1 N2 162.1(13) . 2_646 ?
N2 K1 C13 78.8(6) 3_667 2_646 ?
N2 K1 C13 77.1(6) 2_646 2_646 ?
N2 K1 C13 105.7(7) . 2_646 ?
N2 K1 O1 89.4(13) . . ?
N2 K1 C12 156.0(12) . 2_646 ?
N2 K1 C12 22.2(5) 2_646 2_646 ?
N2 K1 N3 85.9(6) . 2_646 ?
N2 K1 N3 97.2(7) 2_646 2_646 ?
N2 K1 N3 80.7(6) 3_667 2_646 ?
N2 K1 K1 53.4(5) . 3_666 ?
N2 K1 K1 46.1(8) 2_646 4_565 ?
N2 K1 K1 42.4(4) 3_667 4_566 ?
N2 K1 K1 146.7(6) 3_667 3_666 ?
N2 K1 K1 58.1(5) . 3_667 ?
N2 K1 K1 116.0(8) . 4_565 ?
N2 K1 K1 139.8(13) 2_646 3_667 ?
N2 K1 K1 135.9(6) 3_667 4_565 ?
N2 K1 K1 49.9(8) 3_667 3_667 ?
N2 K1 K1 110.8(12) 2_646 3_666 ?
N2 K1 K1 132.9(8) . 4_566 ?
N2 K1 K1 61.6(8) 2_646 4_566 ?
C13 K1 K1 102.0(6) 2_646 4_566 ?
C13 K1 K1 89.6(6) 2_646 4_565 ?
C13 K1 K1 80.8(7) 2_646 3_666 ?
C13 K1 K1 92.5(6) 2_646 3_667 ?
O1 K1 N2 75.4(11) . 2_646 ?
O1 K1 N2 106.6(14) 4_566 . ?
O1 K1 N2 78.3(12) 4_566 2_646 ?
O1 K1 N2 73.0(12) 4_566 3_667 ?
O1 K1 N2 145.0(13) . 3_667 ?
O1 K1 C13 142.2(13) 4_566 2_646 ?
O1 K1 C13 126.4(13) . 2_646 ?
O1 K1 O1 73.1(12) 4_566 . ?
O1 K1 C12 96.7(13) 4_566 2_646 ?
O1 K1 C12 92.3(11) . 2_646 ?
O1 K1 N3 153.2(13) 4_566 2_646 ?
O1 K1 N3 131.8(14) . 2_646 ?
O1 K1 K1 103.8(12) . 4_566 ?
O1 K1 K1 136.3(11) . 3_667 ?
O1 K1 K1 93.5(12) 4_566 4_565 ?
O1 K1 K1 39.6(10) . 4_565 ?
O1 K1 K1 67.7(13) . 3_666 ?
O1 K1 K1 40.5(11) 4_566 4_566 ?
O1 K1 K1 135.2(12) 4_566 3_666 ?
O1 K1 K1 88.2(15) 4_566 3_667 ?
C12 K1 N2 83.7(7) 2_646 3_667 ?
C12 K1 C13 55.1(6) 2_646 2_646 ?
C12 K1 N3 75.2(6) 2_646 2_646 ?
C12 K1 K1 105.5(11) 2_646 3_666 ?
C12 K1 K1 55.9(7) 2_646 4_565 ?
C12 K1 K1 69.7(7) 2_646 4_566 ?
C12 K1 K1 129.6(10) 2_646 3_667 ?
N3 K1 C13 20.2(5) 2_646 2_646 ?
N3 K1 K1 102.2(6) 2_646 4_565 ?
N3 K1 K1 71.3(6) 2_646 3_666 ?
N3 K1 K1 78.4(5) 2_646 3_667 ?
N3 K1 K1 114.2(6) 2_646 4_566 ?
K1 K1 K1 101.4(5) 4_566 4_565 ?
K1 K1 K1 170.5(6) 4_566 3_666 ?
K1 K1 K1 105.5(6) 3_667 3_666 ?
K1 K1 K1 83.6(8) 3_667 4_566 ?
K1 K1 K1 174.1(7) 3_667 4_565 ?
K1 K1 K1 69.4(4) 4_565 3_666 ?
K1A O1A K1A 99.9(16) 4_565 . ?

loop_
_geom_bond_atom_site_label_1
_geom_bond_atom_site_label_2
_geom_bond_distance
_geom_bond_site_symmetry_2
_geom_bond_publ_flag
Pt1 C13 2.01(2) . ?
Pt1 C11 2.055(8) . ?
Pt1 N1 2.053(9) . ?
Pt1 C12 2.02(2) . ?
K1A K1A 4.273(13) 4_566 ?
K1A K1A 4.73(6) 3_667 ?
K1A K1A 4.273(13) 4_565 ?
K1A K1A 3.47(6) 3_666 ?
K1A N2 3.07(4) 3_666 ?
K1A N2 2.76(2) . ?
K1A N2 2.88(2) 2_646 ?
K1A C13 3.19(2) 2_646 ?
K1A C12 3.03(2) 2_646 ?
K1A N3 3.12(2) 2_646 ?
K1A O1A 2.79(5) . ?
K1A O1A 2.79(4) 4_566 ?
F1 C9 1.304(17) . ?
N2 C12 1.14(3) . ?
N2 K1 2.88(2) 2_656 ?
N2 K1 2.77(2) . ?
N2 K1 3.07(4) 3_667 ?
F2 C7 1.351(16) . ?
C13 N3 1.11(3) . ?
C13 K1 3.21(2) 2_656 ?
C11 C10 1.3900 . ?
C11 C6 1.3900 . ?
C10 H10 0.9500 . ?
C10 C9 1.3900 . ?
C9 C8 1.3900 . ?
C8 H8 0.9500 . ?
C8 C7 1.3900 . ?
C7 C6 1.3900 . ?
C6 C5 1.456(14) . ?
O1 K1 2.76(5) 4_565 ?
O1 K1 2.81(5) . ?
N1 C5 1.3900 . ?
N1 C1 1.3900 . ?
C5 C4 1.3900 . ?
C4 H4 0.9500 . ?
C4 C3 1.3900 . ?
C3 H3 0.9500 . ?
C3 C2 1.3900 . ?
C2 H2 0.9500 . ?
C2 C1 1.3900 . ?
C1 H1 0.9500 . ?
C12 K1 3.03(2) 2_656 ?
N3 K1 3.13(2) 2_656 ?
K1 K1 4.78(6) 3_666 ?
K1 K1 4.263(14) 4_565 ?
K1 K1 3.44(5) 3_667 ?
K1 K1 4.263(14) 4_566 ?

loop_
_geom_torsion_atom_site_label_1
_geom_torsion_atom_site_label_2
_geom_torsion_atom_site_label_3
_geom_torsion_atom_site_label_4
_geom_torsion
_geom_torsion_site_symmetry_1
_geom_torsion_site_symmetry_2
_geom_torsion_site_symmetry_3
_geom_torsion_site_symmetry_4
_geom_torsion_publ_flag
Pt1 C11 C10 C9 -178.4(9) . . . . ?
Pt1 C11 C6 C7 178.6(8) . . . . ?
Pt1 C11 C6 C5 -0.5(11) . . . . ?
Pt1 N1 C5 C6 -0.2(10) . . . . ?
Pt1 N1 C5 C4 179.8(8) . . . . ?
Pt1 N1 C1 C2 -179.8(9) . . . . ?
K1A N2 C12 K1A -90.6(11) 3_666 . . 2_656 ?
K1A N2 C12 K1A -176(3) . . . 2_656 ?
F1 C9 C8 C7 177.5(16) . . . . ?
F2 C7 C6 C11 178.0(14) . . . . ?
F2 C7 C6 C5 -2.8(14) . . . . ?
C11 C10 C9 F1 -177.5(16) . . . . ?
C11 C10 C9 C8 0.0 . . . . ?
C11 C6 C5 N1 0.5(12) . . . . ?
C11 C6 C5 C4 -179.5(8) . . . . ?
C10 C11 C6 C7 0.0 . . . . ?
C10 C11 C6 C5 -179.2(13) . . . . ?
C10 C9 C8 C7 0.0 . . . . ?
C9 C8 C7 F2 -178.1(13) . . . . ?
C9 C8 C7 C6 0.0 . . . . ?
C8 C7 C6 C11 0.0 . . . . ?
C8 C7 C6 C5 179.1(13) . . . . ?
C7 C6 C5 N1 -178.7(7) . . . . ?
C7 C6 C5 C4 1.3(15) . . . . ?
C6 C11 C10 C9 0.0 . . . . ?
C6 C5 C4 C3 180.0(14) . . . . ?
N1 C5 C4 C3 0.0 . . . . ?
C5 N1 C1 C2 0.0 . . . . ?
C5 C4 C3 C2 0.0 . . . . ?
C4 C3 C2 C1 0.0 . . . . ?
C3 C2 C1 N1 0.0 . . . . ?
C1 N1 C5 C6 -180.0(12) . . . . ?
C1 N1 C5 C4 0.0 . . . . ?
K1 N2 C12 K1 90.5(10) 3_667 . . 2_656 ?
K1 N2 C12 K1 173(3) . . . 2_656 ?

loop_
_exptl_oxdiff_crystal_face_indexfrac_h
_exptl_oxdiff_crystal_face_indexfrac_k
_exptl_oxdiff_crystal_face_indexfrac_l
_exptl_oxdiff_crystal_face_x
_exptl_oxdiff_crystal_face_y
_exptl_oxdiff_crystal_face_z
-1.8468 -6.4902 -0.5439 0.8466 -0.3005 0.4392
-2.5893 2.9194 -3.6599 0.0266 -0.3538 -0.9349
1.9368 6.5437 0.1052 -0.8001 0.2828 -0.5291
2.6013 -2.9169 3.6595 -0.0267 0.3547 0.9346
11.9316 2.4800 -0.4072 -0.0738 0.9338 -0.3502
-12.1768 -2.0095 -0.1496 0.0769 -0.9758 0.2049
